data_7247166
loop_
_publ_author_name
'Siddiqui, Rafia'
'Rani, Jyoti'
Akshita,
'Dhamija, Swati'
'Shivam, Kumar'
'Kagra, Deepika'
'Sharma, Purshotam'
'Venugopalan, P.'
'Patra, Ranjan'

_publ_section_title
;
 Homo- and hetero-halogen interaction based molecular associations in
 wheel--axle topology derived Sn(iv) porphyrin complexes: an experimental
 and theoretical analysis
;
_journal_issue 35
_journal_name_full CrystEngComm
_journal_page_first 4946
_journal_page_last 4959
_journal_paper_doi 10.1039/D3CE00342F
_journal_volume 25
_journal_year 2023
_chemical_formula_sum 'C59 H31 Cl3 F4 I4 N4 O4 Sn'
_chemical_formula_weight 1668.52
_chemical_name_common 3,6-difluorobenzoate-tin-tetraiodoporphrin
_space_group_crystal_system monoclinic
_space_group_IT_number 14
_space_group_name_Hall '-P 2ybc'
_space_group_name_H-M_alt 'P 1 21/c 1'
_atom_sites_solution_hydrogens geom
_audit_creation_method SHELXL-2018/3
_audit_update_record
;
2023-07-04 deposited with the CCDC.	2023-08-04 downloaded from the CCDC.
;
_cell_angle_alpha 90
_cell_angle_beta 103.376(3)
_cell_angle_gamma 90
_cell_formula_units_Z 4
_cell_length_a 12.5134(4)
_cell_length_b 39.2235(8)
_cell_length_c 12.3836(3)
_cell_measurement_reflns_used 17604
_cell_measurement_temperature 293(2)
_cell_measurement_theta_max 27.2990
_cell_measurement_theta_min 3.3250
_cell_volume 5913.2(3)
_computing_cell_refinement 'CrysAlisPro 1.171.39.33c (Rigaku OD, 2017)'
_computing_data_collection 'CrysAlisPro 1.171.39.33c (Rigaku OD, 2017)'
_computing_data_reduction 'CrysAlisPro 1.171.39.33c (Rigaku OD, 2017)'
_computing_molecular_graphics SHELX
_computing_structure_refinement 'SHELXL-2018/3 (Sheldrick, 2018)'
_computing_structure_solution 'SHELXT 2014/5 (Sheldrick, 2014)'
_diffrn_ambient_temperature 293(2)
_diffrn_measured_fraction_theta_full 0.927
_diffrn_measured_fraction_theta_max 0.927
_diffrn_measurement_device_type 'SuperNova (Mo) X-ray Source'
_diffrn_measurement_method '\w scans'
_diffrn_radiation_type MoK\a
_diffrn_radiation_wavelength 0.71073
_diffrn_reflns_av_R_equivalents 0.0594
_diffrn_reflns_av_unetI/netI 0.0452
_diffrn_reflns_Laue_measured_fraction_full 0.927
_diffrn_reflns_Laue_measured_fraction_max 0.927
_diffrn_reflns_limit_h_max 14
_diffrn_reflns_limit_h_min -14
_diffrn_reflns_limit_k_max 46
_diffrn_reflns_limit_k_min -34
_diffrn_reflns_limit_l_max 13
_diffrn_reflns_limit_l_min -14
_diffrn_reflns_number 28691
_diffrn_reflns_point_group_measured_fraction_full 0.927
_diffrn_reflns_point_group_measured_fraction_max 0.927
_diffrn_reflns_theta_full 24.998
_diffrn_reflns_theta_max 24.998
_diffrn_reflns_theta_min 3.089
_diffrn_source 'micro-focus sealed X-ray tube'
_exptl_absorpt_coefficient_mu 2.718
_exptl_absorpt_correction_T_max 1.00000
_exptl_absorpt_correction_T_min 0.64846
_exptl_absorpt_correction_type multi-scan
_exptl_absorpt_process_details
;
CrysAlisPro 1.171.39.46 (Rigaku Oxford Diffraction, 2018)
Empirical absorption correction using spherical harmonics,
 implemented in SCALE3 ABSPACK scaling algorithm.
;
_exptl_crystal_colour purple
_exptl_crystal_density_diffrn 1.874
_exptl_crystal_description plate
_exptl_crystal_F_000 3176
_exptl_crystal_size_max 0.10
_exptl_crystal_size_mid 0.08
_exptl_crystal_size_min 0.06
_refine_diff_density_max 1.895
_refine_diff_density_min -1.467
_refine_diff_density_rms 0.131
_refine_ls_extinction_method none
_refine_ls_goodness_of_fit_ref 1.070
_refine_ls_hydrogen_treatment constr
_refine_ls_matrix_type full
_refine_ls_number_parameters 725
_refine_ls_number_reflns 9634
_refine_ls_number_restraints 78
_refine_ls_restrained_S_all 1.081
_refine_ls_R_factor_all 0.0656
_refine_ls_R_factor_gt 0.0554
_refine_ls_shift/su_max 0.001
_refine_ls_shift/su_mean 0.000
_refine_ls_structure_factor_coef Fsqd
_refine_ls_weighting_details 'w=1/[\s^2^(Fo^2^)+(0.1161P)^2^+7.4767P] where P=(Fo^2^+2Fc^2^)/3'
_refine_ls_weighting_scheme calc
_refine_ls_wR_factor_gt 0.1711
_refine_ls_wR_factor_ref 0.1791
_reflns_Friedel_coverage 0.000
_reflns_number_gt 7962
_reflns_number_total 9634
_reflns_threshold_expression 'I > 2\s(I)'
_cod_data_source_file d3ce00342f2.cif
_cod_data_source_block shelx_CCDC3
_cod_depositor_comments 'Adding full bibliography for 7247163--7247169.cif.'
_cod_original_sg_symbol_H-M 'P 21/c'
_cod_database_code 7247166
_shelx_shelxl_version_number 2018/3
_shelx_space_group_comment
;
The symmetry employed for this shelxl refinement is uniquely defined
by the following loop, which should always be used as a source of
symmetry information in preference to the above space-group names.
They are only intended as comments.
;

loop_
_space_group_symop_operation_xyz
'x, y, z'
'-x, y+1/2, -z+1/2'
'-x, -y, -z'
'x, -y-1/2, z-1/2'

loop_
_atom_site_label
_atom_site_type_symbol
_atom_site_fract_x
_atom_site_fract_y
_atom_site_fract_z
_atom_site_U_iso_or_equiv
_atom_site_adp_type
_atom_site_occupancy
_atom_site_site_symmetry_order
_atom_site_calc_flag
_atom_site_refinement_flags_posn
_atom_site_refinement_flags_adp
_atom_site_refinement_flags_occupancy
_atom_site_disorder_assembly
_atom_site_disorder_group
Sn1 Sn 0.62121(4) 0.40066(2) 0.30458(3) 0.03481(15) Uani 1 1 d . . . . .
F1 F 0.3836(8) 0.4084(2) 0.6517(9) 0.156(4) Uani 1 1 d . . . . .
F2 F 0.6472(10) 0.2973(3) 0.7301(10) 0.192(5) Uani 1 1 d . . . . .
F3 F 0.5910(6) 0.4170(2) -0.0376(5) 0.127(3) Uani 1 1 d . . . . .
F4 F 0.9898(9) 0.4070(3) -0.1308(9) 0.209(5) Uani 1 1 d . . . . .
N1 N 0.4837(5) 0.38534(13) 0.1836(4) 0.0391(12) Uani 1 1 d . . . . .
N2 N 0.5669(4) 0.45098(12) 0.2845(4) 0.0363(12) Uani 1 1 d . . . . .
N3 N 0.7576(4) 0.41624(13) 0.4254(4) 0.0384(12) Uani 1 1 d . . . . .
N4 N 0.6744(5) 0.35012(13) 0.3231(4) 0.0401(12) Uani 1 1 d . . . . .
O1 O 0.5370(4) 0.38892(13) 0.4278(4) 0.0527(12) Uani 1 1 d . . . . .
O2 O 0.5588(6) 0.43269(15) 0.5454(5) 0.0751(17) Uani 1 1 d . . . . .
O3 O 0.6958(4) 0.41109(12) 0.1740(4) 0.0500(12) Uani 1 1 d . . . . .
O4 O 0.8371(6) 0.3763(2) 0.1977(6) 0.090(2) Uani 1 1 d . . . . .
I1 I 0.04105(5) 0.52186(2) -0.22521(4) 0.0661(2) Uani 1 1 d . . . . .
I2 I 0.83967(5) 0.61367(2) 0.70963(5) 0.0663(2) Uani 1 1 d . . . . .
I3 I 1.21060(6) 0.28235(2) 0.82789(5) 0.0859(2) Uani 1 1 d . . . . .
I4 I 0.34670(6) 0.18671(2) -0.07351(5) 0.0739(2) Uani 1 1 d . . . . .
C1 C 0.4639(6) 0.35285(17) 0.1431(5) 0.0438(16) Uani 1 1 d . . . . .
C2 C 0.3687(6) 0.35406(19) 0.0534(6) 0.0540(19) Uani 1 1 d . . . . .
H2 H 0.335327 0.335476 0.012472 0.065 Uiso 1 1 calc R U . . .
C3 C 0.3361(7) 0.38636(18) 0.0386(6) 0.0510(18) Uani 1 1 d . . . . .
H3 H 0.276607 0.394259 -0.015181 0.061 Uiso 1 1 calc R U . . .
C4 C 0.4079(6) 0.40676(17) 0.1190(5) 0.0392(14) Uani 1 1 d . . . . .
C5 C 0.4060(5) 0.44236(17) 0.1279(5) 0.0383(14) Uani 1 1 d . . . . .
C6 C 0.4790(5) 0.46251(16) 0.2058(5) 0.0385(14) Uani 1 1 d . . . . .
C7 C 0.4695(6) 0.49860(17) 0.2202(6) 0.0496(18) Uani 1 1 d . . . . .
H7 H 0.416305 0.512893 0.178520 0.059 Uiso 1 1 calc R U . . .
C8 C 0.5525(6) 0.50789(16) 0.3056(6) 0.0441(16) Uani 1 1 d . . . . .
H8 H 0.566538 0.529871 0.333491 0.053 Uiso 1 1 calc R U . . .
C9 C 0.6156(5) 0.47798(16) 0.3461(5) 0.0384(14) Uani 1 1 d . . . . .
C10 C 0.7115(5) 0.47741(15) 0.4316(5) 0.0373(14) Uani 1 1 d . . . . .
C11 C 0.7782(5) 0.44860(16) 0.4667(5) 0.0355(14) Uani 1 1 d . . . . .
C12 C 0.8731(6) 0.44758(18) 0.5544(5) 0.0452(16) Uani 1 1 d . . . . .
H12 H 0.905273 0.466189 0.596121 0.054 Uiso 1 1 calc R U . . .
C13 C 0.9090(6) 0.41544(18) 0.5676(5) 0.0433(15) Uani 1 1 d . . . . .
H13 H 0.970704 0.407793 0.619078 0.052 Uiso 1 1 calc R U . . .
C14 C 0.8339(6) 0.39449(17) 0.4864(5) 0.0401(15) Uani 1 1 d . . . . .
C15 C 0.8379(6) 0.35938(17) 0.4760(5) 0.0435(16) Uani 1 1 d . . . . .
C16 C 0.7646(6) 0.33891(17) 0.4005(5) 0.0454(16) Uani 1 1 d . . . . .
C17 C 0.7700(7) 0.30284(18) 0.3902(6) 0.0527(19) Uani 1 1 d . . . . .
H17 H 0.822909 0.288606 0.432589 0.063 Uiso 1 1 calc R U . . .
C18 C 0.6846(7) 0.29293(19) 0.3081(6) 0.0548(19) Uani 1 1 d . . . . .
H18 H 0.668329 0.270709 0.283522 0.066 Uiso 1 1 calc R U . . .
C19 C 0.6241(6) 0.32267(16) 0.2660(5) 0.0425(15) Uani 1 1 d . . . . .
C20 C 0.5263(6) 0.32390(17) 0.1802(5) 0.0438(15) Uani 1 1 d . . . . .
C21 C 0.3182(5) 0.46088(18) 0.0452(5) 0.0432(15) Uani 1 1 d . U . . .
C22 C 0.2138(9) 0.4624(3) 0.0555(8) 0.101(3) Uani 1 1 d . U . . .
H22 H 0.195490 0.451791 0.115996 0.121 Uiso 1 1 calc R U . . .
C23 C 0.1313(9) 0.4794(3) -0.0223(9) 0.101(3) Uani 1 1 d . U . . .
H23 H 0.058899 0.479521 -0.015250 0.121 Uiso 1 1 calc R U . . .
C24 C 0.1600(6) 0.49563(18) -0.1074(6) 0.0474(16) Uani 1 1 d . U . . .
C25 C 0.2634(9) 0.4952(4) -0.1160(9) 0.109(4) Uani 1 1 d . U . . .
H25 H 0.282730 0.506424 -0.174972 0.131 Uiso 1 1 calc R U . . .
C26 C 0.3435(9) 0.4783(3) -0.0380(8) 0.102(3) Uani 1 1 d . U . . .
H26 H 0.416250 0.479160 -0.043844 0.123 Uiso 1 1 calc R U . . .
C27 C 0.7435(5) 0.50969(16) 0.4936(5) 0.0381(14) Uani 1 1 d . . . . .
C28 C 0.6789(7) 0.5226(2) 0.5595(7) 0.058(2) Uani 1 1 d . . . . .
H28 H 0.614580 0.511156 0.562554 0.070 Uiso 1 1 calc R U . . .
C29 C 0.7052(7) 0.5517(2) 0.6209(7) 0.061(2) Uani 1 1 d . . . . .
H29 H 0.660639 0.559335 0.666544 0.073 Uiso 1 1 calc R U . . .
C30 C 0.7991(6) 0.56983(16) 0.6143(5) 0.0430(16) Uani 1 1 d . . . . .
C31 C 0.8626(6) 0.55787(19) 0.5466(6) 0.0519(18) Uani 1 1 d . . . . .
H31 H 0.924756 0.570023 0.540564 0.062 Uiso 1 1 calc R U . . .
C32 C 0.8366(6) 0.52824(18) 0.4870(6) 0.0478(17) Uani 1 1 d . . . . .
H32 H 0.881514 0.520535 0.441867 0.057 Uiso 1 1 calc R U . . .
C33 C 0.9255(6) 0.34117(17) 0.5569(5) 0.0427(16) Uani 1 1 d . . . . .
C34 C 0.9111(8) 0.3302(3) 0.6575(8) 0.102(4) Uani 1 1 d . . . . .
H34 H 0.844108 0.334234 0.675556 0.122 Uiso 1 1 calc R U . . .
C35 C 0.9921(9) 0.3136(3) 0.7327(8) 0.102(4) Uani 1 1 d . . . . .
H35 H 0.978150 0.305941 0.799138 0.122 Uiso 1 1 calc R U . . .
C36 C 1.0889(7) 0.3084(2) 0.7117(6) 0.060(2) Uani 1 1 d . . . . .
C37 C 1.1098(10) 0.3195(4) 0.6166(10) 0.119(5) Uani 1 1 d . . . . .
H37 H 1.178207 0.315803 0.601339 0.143 Uiso 1 1 calc R U . . .
C38 C 1.0272(10) 0.3368(3) 0.5398(9) 0.108(4) Uani 1 1 d . . . . .
H38 H 1.043208 0.345448 0.475422 0.129 Uiso 1 1 calc R U . . .
C39 C 0.4871(6) 0.29109(17) 0.1249(5) 0.0443(16) Uani 1 1 d . . . . .
C40 C 0.3928(8) 0.2755(2) 0.1385(6) 0.064(2) Uani 1 1 d . . . . .
H40 H 0.354501 0.285135 0.186896 0.077 Uiso 1 1 calc R U . . .
C41 C 0.3530(8) 0.2460(2) 0.0828(7) 0.069(2) Uani 1 1 d . . . . .
H41 H 0.288288 0.236320 0.093212 0.083 Uiso 1 1 calc R U . . .
C42 C 0.4089(7) 0.23098(18) 0.0119(6) 0.0526(19) Uani 1 1 d . . . . .
C43 C 0.5034(9) 0.2465(2) -0.0048(8) 0.075(3) Uani 1 1 d . . . . .
H43 H 0.540137 0.237195 -0.055117 0.090 Uiso 1 1 calc R U . . .
C44 C 0.5428(8) 0.2754(2) 0.0527(8) 0.071(2) Uani 1 1 d . . . . .
H44 H 0.608254 0.284811 0.043397 0.085 Uiso 1 1 calc R U . . .
C45 C 0.5413(7) 0.4023(2) 0.5219(6) 0.0551(19) Uani 1 1 d . . . . .
C46 C 0.5225(6) 0.37689(15) 0.6081(5) 0.074(3) Uani 1 1 d G . . . .
C47 C 0.4444(7) 0.3826(2) 0.6698(7) 0.136(6) Uani 1 1 d G . . . .
C48 C 0.4338(8) 0.3597(3) 0.7523(7) 0.151(6) Uani 1 1 d G . . . .
H48 H 0.381585 0.363474 0.793592 0.182 Uiso 1 1 calc R U . . .
C49 C 0.5012(9) 0.3311(2) 0.7732(6) 0.151(6) Uani 1 1 d G . . . .
H49 H 0.494061 0.315802 0.828416 0.181 Uiso 1 1 calc R U . . .
C50 C 0.5792(8) 0.32544(18) 0.7115(7) 0.122(4) Uani 1 1 d G . . . .
C51 C 0.5899(6) 0.34833(18) 0.6289(5) 0.122(6) Uani 1 1 d G . . . .
H51 H 0.642090 0.344535 0.587639 0.146 Uiso 1 1 calc R U . . .
C52 C 0.7693(7) 0.3960(2) 0.1420(7) 0.0564(19) Uani 1 1 d . . . . .
C53 C 0.7792(5) 0.40451(16) 0.0264(4) 0.057(2) Uani 1 1 d G . . . .
C54 C 0.6893(5) 0.41433(18) -0.0564(5) 0.084(3) Uani 1 1 d G . . . .
C55 C 0.7025(7) 0.4215(2) -0.1624(4) 0.113(4) Uani 1 1 d G . . . .
H55 H 0.642369 0.428073 -0.217826 0.136 Uiso 1 1 calc R U . . .
C56 C 0.8057(8) 0.4189(2) -0.1856(4) 0.131(5) Uani 1 1 d G . . . .
H56 H 0.814579 0.423676 -0.256583 0.157 Uiso 1 1 calc R U . . .
C57 C 0.8956(6) 0.4091(2) -0.1028(6) 0.130(5) Uani 1 1 d G . . . .
C58 C 0.8824(5) 0.4019(2) 0.0032(5) 0.090(3) Uani 1 1 d G . . . .
H58 H 0.942521 0.395313 0.058638 0.108 Uiso 1 1 calc R U . . .
C59 C 1.0853(12) 0.6948(4) 0.9088(11) 0.149(12) Uani 0.593(14) 1 d D U P A 1
H59A H 1.102388 0.676145 0.862939 0.179 Uiso 0.593(14) 1 calc R U P A 1
Cl1 Cl 1.1031(14) 0.7330(3) 0.8411(11) 0.232(9) Uani 0.593(14) 1 d D . P A 1
Cl2 Cl 1.1781(9) 0.6918(3) 1.0381(9) 0.179(5) Uani 0.593(14) 1 d D . P A 1
Cl3 Cl 0.9484(10) 0.6891(5) 0.9189(15) 0.219(8) Uani 0.593(14) 1 d D . P A 1
C59A C 1.0473(13) 0.6882(5) 0.8719(14) 0.119(13) Uani 0.407(14) 1 d D U P A 2
H59B H 1.081347 0.667229 0.852916 0.142 Uiso 0.407(14) 1 calc R U P A 2
Cl2A Cl 1.1524(14) 0.7120(7) 0.957(2) 0.299(17) Uani 0.407(14) 1 d D U P A 2
Cl3A Cl 0.9459(14) 0.6757(4) 0.9410(13) 0.164(8) Uani 0.407(14) 1 d D . P A 2
Cl1A Cl 0.9907(17) 0.7089(5) 0.7460(15) 0.237(10) Uani 0.407(14) 1 d D . P A 2

loop_
_atom_site_aniso_label
_atom_site_aniso_U_11
_atom_site_aniso_U_22
_atom_site_aniso_U_33
_atom_site_aniso_U_23
_atom_site_aniso_U_13
_atom_site_aniso_U_12
Sn1 0.0370(3) 0.0361(3) 0.0293(2) 0.00202(16) 0.00351(19) 0.00181(17)
F1 0.163(8) 0.123(6) 0.218(9) 0.014(7) 0.121(8) -0.002(6)
F2 0.209(11) 0.147(8) 0.200(10) 0.092(7) 0.004(8) 0.018(7)
F3 0.094(5) 0.216(9) 0.063(4) 0.007(4) 0.003(3) 0.055(5)
F4 0.181(10) 0.320(14) 0.169(9) -0.040(9) 0.129(8) -0.066(9)
N1 0.040(3) 0.040(3) 0.035(3) -0.002(2) 0.003(2) 0.002(2)
N2 0.038(3) 0.035(3) 0.034(3) 0.001(2) 0.005(2) -0.001(2)
N3 0.030(3) 0.042(3) 0.039(3) -0.001(2) 0.000(2) 0.006(2)
N4 0.041(3) 0.041(3) 0.037(3) 0.004(2) 0.004(2) 0.005(2)
O1 0.059(3) 0.062(3) 0.039(3) -0.001(2) 0.013(2) -0.015(2)
O2 0.100(5) 0.065(4) 0.069(4) -0.014(3) 0.038(3) -0.019(3)
O3 0.058(3) 0.053(3) 0.042(3) 0.005(2) 0.017(2) 0.005(2)
O4 0.087(5) 0.109(5) 0.081(4) 0.029(4) 0.035(4) 0.035(4)
I1 0.0634(4) 0.0705(4) 0.0526(3) 0.0058(2) -0.0106(3) 0.0185(3)
I2 0.0872(5) 0.0441(3) 0.0603(3) -0.0079(2) 0.0018(3) 0.0010(3)
I3 0.0804(5) 0.0893(5) 0.0710(4) 0.0075(3) -0.0173(3) 0.0331(4)
I4 0.1179(6) 0.0403(3) 0.0557(3) -0.0064(2) 0.0041(3) -0.0035(3)
C1 0.045(4) 0.045(4) 0.039(3) -0.007(3) 0.005(3) -0.002(3)
C2 0.054(5) 0.053(4) 0.044(4) -0.011(3) -0.009(3) -0.006(3)
C3 0.053(5) 0.048(4) 0.044(4) -0.003(3) -0.005(3) 0.002(3)
C4 0.038(4) 0.048(4) 0.030(3) 0.001(3) 0.003(3) 0.004(3)
C5 0.029(4) 0.054(4) 0.031(3) 0.008(3) 0.005(3) 0.003(3)
C6 0.040(4) 0.047(4) 0.030(3) 0.007(3) 0.012(3) 0.005(3)
C7 0.056(5) 0.036(4) 0.050(4) 0.005(3) -0.001(4) 0.011(3)
C8 0.050(5) 0.034(3) 0.049(4) 0.004(3) 0.012(3) 0.007(3)
C9 0.035(4) 0.041(3) 0.040(3) 0.002(3) 0.012(3) -0.005(3)
C10 0.036(4) 0.040(3) 0.036(3) 0.004(3) 0.007(3) -0.004(3)
C11 0.030(4) 0.047(4) 0.031(3) -0.002(3) 0.011(3) -0.006(3)
C12 0.037(4) 0.055(4) 0.041(4) -0.006(3) 0.003(3) -0.002(3)
C13 0.030(4) 0.059(4) 0.039(3) 0.002(3) 0.004(3) 0.002(3)
C14 0.041(4) 0.046(4) 0.031(3) 0.004(3) 0.005(3) -0.001(3)
C15 0.040(4) 0.049(4) 0.038(3) 0.005(3) 0.002(3) 0.011(3)
C16 0.051(5) 0.045(4) 0.038(3) 0.007(3) 0.004(3) 0.007(3)
C17 0.061(5) 0.041(4) 0.047(4) 0.004(3) -0.008(4) 0.012(3)
C18 0.069(6) 0.039(4) 0.054(4) 0.002(3) 0.010(4) 0.009(3)
C19 0.051(5) 0.035(3) 0.040(4) -0.001(3) 0.009(3) -0.003(3)
C20 0.046(4) 0.043(4) 0.038(3) -0.003(3) 0.003(3) 0.001(3)
C21 0.031(4) 0.058(4) 0.036(3) 0.005(3) 0.000(3) 0.004(3)
C22 0.067(6) 0.171(9) 0.067(5) 0.058(6) 0.022(5) 0.045(6)
C23 0.054(6) 0.164(9) 0.084(6) 0.053(6) 0.014(5) 0.046(6)
C24 0.038(4) 0.056(4) 0.040(4) 0.009(3) -0.006(3) 0.009(3)
C25 0.069(7) 0.174(9) 0.087(6) 0.079(6) 0.023(5) 0.027(6)
C26 0.057(6) 0.173(9) 0.079(6) 0.073(6) 0.021(5) 0.040(6)
C27 0.034(4) 0.044(4) 0.035(3) 0.000(3) 0.005(3) -0.002(3)
C28 0.052(5) 0.063(5) 0.066(5) -0.014(4) 0.028(4) -0.023(4)
C29 0.047(5) 0.073(5) 0.068(5) -0.015(4) 0.024(4) -0.006(4)
C30 0.048(4) 0.039(4) 0.036(3) 0.004(3) -0.001(3) 0.001(3)
C31 0.049(5) 0.053(4) 0.056(4) -0.003(3) 0.016(4) -0.009(3)
C32 0.047(5) 0.053(4) 0.052(4) -0.005(3) 0.028(4) -0.006(3)
C33 0.040(4) 0.050(4) 0.034(3) 0.007(3) 0.000(3) 0.012(3)
C34 0.060(7) 0.184(12) 0.065(6) 0.054(7) 0.023(5) 0.047(7)
C35 0.079(8) 0.165(12) 0.060(6) 0.054(6) 0.013(5) 0.047(7)
C36 0.064(6) 0.059(5) 0.047(4) 0.002(3) -0.008(4) 0.018(4)
C37 0.078(8) 0.181(13) 0.104(9) 0.070(9) 0.034(7) 0.076(8)
C38 0.106(9) 0.150(11) 0.078(7) 0.064(7) 0.042(6) 0.065(8)
C39 0.054(5) 0.040(4) 0.034(3) 0.002(3) 0.001(3) 0.005(3)
C40 0.088(7) 0.059(5) 0.050(4) -0.019(4) 0.027(4) -0.016(4)
C41 0.088(7) 0.056(5) 0.066(5) -0.008(4) 0.021(5) -0.020(4)
C42 0.074(6) 0.040(4) 0.042(4) 0.000(3) 0.011(4) 0.008(4)
C43 0.094(7) 0.064(5) 0.074(6) -0.020(4) 0.032(5) 0.001(5)
C44 0.060(6) 0.070(6) 0.086(6) -0.025(5) 0.022(5) -0.012(4)
C45 0.055(5) 0.064(5) 0.048(4) -0.001(4) 0.016(4) -0.011(4)
C46 0.107(8) 0.074(6) 0.050(5) -0.018(4) 0.033(5) -0.042(5)
C47 0.216(18) 0.077(8) 0.150(13) -0.020(8) 0.114(13) -0.028(10)
C48 0.255(19) 0.126(11) 0.114(10) -0.011(8) 0.124(13) -0.049(10)
C49 0.215(18) 0.146(12) 0.096(10) -0.001(9) 0.046(10) -0.050(10)
C50 0.191(15) 0.076(7) 0.089(8) 0.022(6) 0.011(8) 0.001(8)
C51 0.204(14) 0.064(6) 0.060(6) 0.034(5) -0.048(7) -0.040(8)
C52 0.056(5) 0.067(5) 0.049(4) 0.011(4) 0.018(4) 0.004(4)
C53 0.071(6) 0.062(5) 0.042(4) 0.001(3) 0.022(4) 0.010(4)
C54 0.113(9) 0.087(7) 0.056(5) 0.003(5) 0.030(6) 0.018(6)
C55 0.179(14) 0.113(9) 0.047(6) 0.002(5) 0.027(7) 0.011(9)
C56 0.196(15) 0.140(12) 0.077(8) 0.000(7) 0.075(8) -0.027(11)
C57 0.155(13) 0.180(14) 0.083(7) -0.015(8) 0.083(8) -0.007(10)
C58 0.095(8) 0.103(8) 0.087(7) -0.010(6) 0.051(6) 0.001(6)
C59 0.13(2) 0.137(19) 0.16(2) -0.091(18) 0.006(17) 0.001(16)
Cl1 0.31(2) 0.201(12) 0.218(13) 0.054(10) 0.118(14) 0.109(13)
Cl2 0.156(9) 0.187(10) 0.199(10) -0.008(7) 0.050(7) -0.030(7)
Cl3 0.158(12) 0.217(16) 0.288(17) 0.000(12) 0.063(11) 0.017(9)
C59A 0.14(3) 0.084(18) 0.14(2) -0.047(17) 0.04(2) 0.003(17)
Cl2A 0.156(16) 0.33(4) 0.40(4) -0.18(3) 0.04(2) -0.05(2)
Cl3A 0.168(13) 0.159(13) 0.183(13) -0.100(11) 0.078(11) -0.010(9)
Cl1A 0.223(19) 0.166(14) 0.30(2) 0.006(14) 0.010(17) 0.073(13)

loop_
_atom_type_symbol
_atom_type_description
_atom_type_scat_dispersion_real
_atom_type_scat_dispersion_imag
_atom_type_scat_source
C C 0.0033 0.0016 'International Tables Vol C Tables 4.2.6.8 and 6.1.1.4'
H H 0.0000 0.0000 'International Tables Vol C Tables 4.2.6.8 and 6.1.1.4'
F F 0.0171 0.0103 'International Tables Vol C Tables 4.2.6.8 and 6.1.1.4'
N N 0.0061 0.0033 'International Tables Vol C Tables 4.2.6.8 and 6.1.1.4'
O O 0.0106 0.0060 'International Tables Vol C Tables 4.2.6.8 and 6.1.1.4'
Sn Sn -0.6537 1.4246 'International Tables Vol C Tables 4.2.6.8 and 6.1.1.4'
I I -0.4742 1.8119 'International Tables Vol C Tables 4.2.6.8 and 6.1.1.4'
Cl Cl 0.1484 0.1585 'International Tables Vol C Tables 4.2.6.8 and 6.1.1.4'

loop_
_geom_angle_atom_site_label_1
_geom_angle_atom_site_label_2
_geom_angle_atom_site_label_3
_geom_angle
_geom_angle_site_symmetry_1
_geom_angle_site_symmetry_3
_geom_angle_publ_flag
N2 Sn1 N3 89.9(2) . . ?
N2 Sn1 O3 85.06(19) . . ?
N3 Sn1 O3 93.5(2) . . ?
N2 Sn1 N4 179.4(2) . . ?
N3 Sn1 N4 90.7(2) . . ?
O3 Sn1 N4 94.8(2) . . ?
N2 Sn1 N1 89.7(2) . . ?
N3 Sn1 N1 179.6(2) . . ?
O3 Sn1 N1 86.7(2) . . ?
N4 Sn1 N1 89.7(2) . . ?
N2 Sn1 O1 95.2(2) . . ?
N3 Sn1 O1 90.4(2) . . ?
O3 Sn1 O1 176.09(19) . . ?
N4 Sn1 O1 85.0(2) . . ?
N1 Sn1 O1 89.4(2) . . ?
C1 N1 C4 108.2(5) . . ?
C1 N1 Sn1 125.3(4) . . ?
C4 N1 Sn1 125.7(4) . . ?
C9 N2 C6 108.9(5) . . ?
C9 N2 Sn1 125.3(4) . . ?
C6 N2 Sn1 125.8(4) . . ?
C14 N3 C11 108.9(5) . . ?
C14 N3 Sn1 124.3(4) . . ?
C11 N3 Sn1 126.3(4) . . ?
C19 N4 C16 108.4(5) . . ?
C19 N4 Sn1 126.7(5) . . ?
C16 N4 Sn1 124.8(4) . . ?
C45 O1 Sn1 131.0(5) . . ?
C52 O3 Sn1 131.0(5) . . ?
N1 C1 C20 126.6(6) . . ?
N1 C1 C2 107.5(6) . . ?
C20 C1 C2 125.8(6) . . ?
C3 C2 C1 108.2(6) . . ?
C3 C2 H2 125.9 . . ?
C1 C2 H2 125.9 . . ?
C2 C3 C4 108.4(6) . . ?
C2 C3 H3 125.8 . . ?
C4 C3 H3 125.8 . . ?
N1 C4 C5 125.8(6) . . ?
N1 C4 C3 107.6(6) . . ?
C5 C4 C3 126.6(6) . . ?
C4 C5 C6 126.4(6) . . ?
C4 C5 C21 116.8(6) . . ?
C6 C5 C21 116.8(6) . . ?
N2 C6 C5 126.2(6) . . ?
N2 C6 C7 108.3(6) . . ?
C5 C6 C7 125.5(6) . . ?
C8 C7 C6 107.1(6) . . ?
C8 C7 H7 126.5 . . ?
C6 C7 H7 126.5 . . ?
C7 C8 C9 108.3(6) . . ?
C7 C8 H8 125.9 . . ?
C9 C8 H8 125.9 . . ?
N2 C9 C10 127.0(6) . . ?
N2 C9 C8 107.5(6) . . ?
C10 C9 C8 125.5(6) . . ?
C9 C10 C11 125.9(6) . . ?
C9 C10 C27 117.2(6) . . ?
C11 C10 C27 116.9(6) . . ?
N3 C11 C10 125.4(6) . . ?
N3 C11 C12 108.2(6) . . ?
C10 C11 C12 126.2(6) . . ?
C13 C12 C11 108.6(6) . . ?
C13 C12 H12 125.7 . . ?
C11 C12 H12 125.7 . . ?
C12 C13 C14 107.6(6) . . ?
C12 C13 H13 126.2 . . ?
C14 C13 H13 126.2 . . ?
N3 C14 C15 127.1(6) . . ?
N3 C14 C13 106.5(6) . . ?
C15 C14 C13 126.3(6) . . ?
C14 C15 C16 126.8(6) . . ?
C14 C15 C33 116.9(6) . . ?
C16 C15 C33 116.2(6) . . ?
N4 C16 C15 126.0(6) . . ?
N4 C16 C17 107.7(6) . . ?
C15 C16 C17 126.3(6) . . ?
C18 C17 C16 107.9(6) . . ?
C18 C17 H17 126.0 . . ?
C16 C17 H17 126.0 . . ?
C17 C18 C19 107.5(7) . . ?
C17 C18 H18 126.2 . . ?
C19 C18 H18 126.2 . . ?
N4 C19 C18 108.4(6) . . ?
N4 C19 C20 125.1(6) . . ?
C18 C19 C20 126.4(6) . . ?
C1 C20 C19 126.4(6) . . ?
C1 C20 C39 117.0(6) . . ?
C19 C20 C39 116.7(6) . . ?
C26 C21 C22 117.5(7) . . ?
C26 C21 C5 120.5(7) . . ?
C22 C21 C5 121.9(6) . . ?
C21 C22 C23 122.1(9) . . ?
C21 C22 H22 119.0 . . ?
C23 C22 H22 119.0 . . ?
C24 C23 C22 118.2(9) . . ?
C24 C23 H23 120.9 . . ?
C22 C23 H23 120.9 . . ?
C25 C24 C23 120.0(8) . . ?
C25 C24 I1 120.0(6) . . ?
C23 C24 I1 120.0(6) . . ?
C24 C25 C26 120.7(9) . . ?
C24 C25 H25 119.6 . . ?
C26 C25 H25 119.6 . . ?
C21 C26 C25 121.3(9) . . ?
C21 C26 H26 119.3 . . ?
C25 C26 H26 119.3 . . ?
C28 C27 C32 117.3(6) . . ?
C28 C27 C10 119.8(6) . . ?
C32 C27 C10 122.9(6) . . ?
C29 C28 C27 122.7(7) . . ?
C29 C28 H28 118.7 . . ?
C27 C28 H28 118.7 . . ?
C28 C29 C30 119.4(7) . . ?
C28 C29 H29 120.3 . . ?
C30 C29 H29 120.3 . . ?
C31 C30 C29 118.7(6) . . ?
C31 C30 I2 122.2(5) . . ?
C29 C30 I2 119.1(5) . . ?
C30 C31 C32 121.4(7) . . ?
C30 C31 H31 119.3 . . ?
C32 C31 H31 119.3 . . ?
C31 C32 C27 120.5(6) . . ?
C31 C32 H32 119.8 . . ?
C27 C32 H32 119.8 . . ?
C38 C33 C34 115.5(7) . . ?
C38 C33 C15 122.1(7) . . ?
C34 C33 C15 122.2(7) . . ?
C33 C34 C35 122.4(9) . . ?
C33 C34 H34 118.8 . . ?
C35 C34 H34 118.8 . . ?
C36 C35 C34 120.7(9) . . ?
C36 C35 H35 119.7 . . ?
C34 C35 H35 119.7 . . ?
C35 C36 C37 120.0(8) . . ?
C35 C36 I3 119.8(7) . . ?
C37 C36 I3 120.2(7) . . ?
C36 C37 C38 119.4(10) . . ?
C36 C37 H37 120.3 . . ?
C38 C37 H37 120.3 . . ?
C33 C38 C37 121.9(9) . . ?
C33 C38 H38 119.1 . . ?
C37 C38 H38 119.1 . . ?
C40 C39 C44 116.8(7) . . ?
C40 C39 C20 122.0(6) . . ?
C44 C39 C20 121.1(7) . . ?
C39 C40 C41 122.3(8) . . ?
C39 C40 H40 118.9 . . ?
C41 C40 H40 118.9 . . ?
C42 C41 C40 120.0(8) . . ?
C42 C41 H41 120.0 . . ?
C40 C41 H41 120.0 . . ?
C41 C42 C43 119.0(7) . . ?
C41 C42 I4 119.7(6) . . ?
C43 C42 I4 121.3(6) . . ?
C44 C43 C42 120.2(8) . . ?
C44 C43 H43 119.9 . . ?
C42 C43 H43 119.9 . . ?
C43 C44 C39 121.7(8) . . ?
C43 C44 H44 119.2 . . ?
C39 C44 H44 119.2 . . ?
O2 C45 O1 125.8(7) . . ?
O2 C45 C46 121.0(7) . . ?
O1 C45 C46 113.1(6) . . ?
C47 C46 C51 120.0 . . ?
C47 C46 C45 121.6(5) . . ?
C51 C46 C45 118.3(5) . . ?
F1 C47 C46 120.4(7) . . ?
F1 C47 C48 119.6(7) . . ?
C46 C47 C48 120.0 . . ?
C49 C48 C47 120.0 . . ?
C49 C48 H48 120.0 . . ?
C47 C48 H48 120.0 . . ?
C48 C49 C50 120.0 . . ?
C48 C49 H49 120.0 . . ?
C50 C49 H49 120.0 . . ?
F2 C50 C49 121.3(8) . . ?
F2 C50 C51 118.7(8) . . ?
C49 C50 C51 120.0 . . ?
C50 C51 C46 120.0 . . ?
C50 C51 H51 120.0 . . ?
C46 C51 H51 120.0 . . ?
O4 C52 O3 126.0(7) . . ?
O4 C52 C53 118.3(7) . . ?
O3 C52 C53 115.6(7) . . ?
C54 C53 C58 120.0 . . ?
C54 C53 C52 122.3(5) . . ?
C58 C53 C52 117.7(5) . . ?
F3 C54 C55 118.3(5) . . ?
F3 C54 C53 121.7(5) . . ?
C55 C54 C53 120.0 . . ?
C54 C55 C56 120.0 . . ?
C54 C55 H55 120.0 . . ?
C56 C55 H55 120.0 . . ?
C55 C56 C57 120.0 . . ?
C55 C56 H56 120.0 . . ?
C57 C56 H56 120.0 . . ?
F4 C57 C58 123.4(8) . . ?
F4 C57 C56 116.6(8) . . ?
C58 C57 C56 120.0 . . ?
C57 C58 C53 120.0 . . ?
C57 C58 H58 120.0 . . ?
C53 C58 H58 120.0 . . ?
Cl2 C59 Cl1 111.3(7) . . ?
Cl2 C59 Cl3 112.1(7) . . ?
Cl1 C59 Cl3 112.1(7) . . ?
Cl2 C59 H59A 107.0 . . ?
Cl1 C59 H59A 107.0 . . ?
Cl3 C59 H59A 107.0 . . ?
Cl2A C59A Cl1A 112.4(8) . . ?
Cl2A C59A Cl3A 112.5(8) . . ?
Cl1A C59A Cl3A 112.0(8) . . ?
Cl2A C59A H59B 106.5 . . ?
Cl1A C59A H59B 106.5 . . ?
Cl3A C59A H59B 106.5 . . ?

loop_
_geom_bond_atom_site_label_1
_geom_bond_atom_site_label_2
_geom_bond_distance
_geom_bond_site_symmetry_2
_geom_bond_publ_flag
Sn1 N2 2.083(5) . ?
Sn1 N3 2.084(5) . ?
Sn1 O3 2.086(4) . ?
Sn1 N4 2.087(5) . ?
Sn1 N1 2.092(5) . ?
Sn1 O1 2.096(5) . ?
F1 C47 1.257(11) . ?
F2 C50 1.380(13) . ?
F3 C54 1.307(9) . ?
F4 C57 1.306(10) . ?
N1 C1 1.371(8) . ?
N1 C4 1.377(8) . ?
N2 C9 1.364(8) . ?
N2 C6 1.367(8) . ?
N3 C14 1.370(8) . ?
N3 C11 1.370(8) . ?
N4 C19 1.360(8) . ?
N4 C16 1.373(9) . ?
O1 C45 1.268(9) . ?
O2 C45 1.234(9) . ?
O3 C52 1.234(9) . ?
O4 C52 1.233(10) . ?
I1 C24 2.097(7) . ?
I2 C30 2.081(7) . ?
I3 C36 2.102(7) . ?
I4 C42 2.088(7) . ?
C1 C20 1.394(10) . ?
C1 C2 1.429(10) . ?
C2 C3 1.331(10) . ?
C2 H2 0.9300 . ?
C3 C4 1.423(10) . ?
C3 H3 0.9300 . ?
C4 C5 1.401(9) . ?
C5 C6 1.407(9) . ?
C5 C21 1.504(9) . ?
C6 C7 1.435(9) . ?
C7 C8 1.350(10) . ?
C7 H7 0.9300 . ?
C8 C9 1.438(9) . ?
C8 H8 0.9300 . ?
C9 C10 1.405(9) . ?
C10 C11 1.412(9) . ?
C10 C27 1.487(9) . ?
C11 C12 1.413(9) . ?
C12 C13 1.335(10) . ?
C12 H12 0.9300 . ?
C13 C14 1.460(9) . ?
C13 H13 0.9300 . ?
C14 C15 1.385(9) . ?
C15 C16 1.402(10) . ?
C15 C33 1.485(9) . ?
C16 C17 1.424(10) . ?
C17 C18 1.351(11) . ?
C17 H17 0.9300 . ?
C18 C19 1.422(10) . ?
C18 H18 0.9300 . ?
C19 C20 1.424(10) . ?
C20 C39 1.487(9) . ?
C21 C26 1.334(11) . ?
C21 C22 1.343(12) . ?
C22 C23 1.409(12) . ?
C22 H22 0.9300 . ?
C23 C24 1.349(12) . ?
C23 H23 0.9300 . ?
C24 C25 1.323(13) . ?
C25 C26 1.390(13) . ?
C25 H25 0.9300 . ?
C26 H26 0.9300 . ?
C27 C28 1.371(10) . ?
C27 C32 1.392(9) . ?
C28 C29 1.369(11) . ?
C28 H28 0.9300 . ?
C29 C30 1.392(10) . ?
C29 H29 0.9300 . ?
C30 C31 1.365(10) . ?
C31 C32 1.375(10) . ?
C31 H31 0.9300 . ?
C32 H32 0.9300 . ?
C33 C38 1.349(12) . ?
C33 C34 1.368(11) . ?
C34 C35 1.372(12) . ?
C34 H34 0.9300 . ?
C35 C36 1.313(14) . ?
C35 H35 0.9300 . ?
C36 C37 1.337(13) . ?
C37 C38 1.406(13) . ?
C37 H37 0.9300 . ?
C38 H38 0.9300 . ?
C39 C40 1.374(11) . ?
C39 C44 1.398(11) . ?
C40 C41 1.378(11) . ?
C40 H40 0.9300 . ?
C41 C42 1.376(11) . ?
C41 H41 0.9300 . ?
C42 C43 1.388(12) . ?
C43 C44 1.368(12) . ?
C43 H43 0.9300 . ?
C44 H44 0.9300 . ?
C45 C46 1.518(9) . ?
C46 C47 1.3900 . ?
C46 C51 1.3900 . ?
C47 C48 1.3900 . ?
C48 C49 1.3900 . ?
C48 H48 0.9300 . ?
C49 C50 1.3900 . ?
C49 H49 0.9300 . ?
C50 C51 1.3900 . ?
C51 H51 0.9300 . ?
C52 C53 1.502(8) . ?
C53 C54 1.3900 . ?
C53 C58 1.3900 . ?
C54 C55 1.3900 . ?
C55 C56 1.3900 . ?
C55 H55 0.9300 . ?
C56 C57 1.3900 . ?
C56 H56 0.9300 . ?
C57 C58 1.3900 . ?
C58 H58 0.9300 . ?
C59 Cl2 1.752(9) . ?
C59 Cl1 1.754(9) . ?
C59 Cl3 1.761(9) . ?
C59 H59A 0.9800 . ?
C59A Cl2A 1.751(9) . ?
C59A Cl1A 1.754(9) . ?
C59A Cl3A 1.757(9) . ?
C59A H59B 0.9800 . ?

loop_
_geom_torsion_atom_site_label_1
_geom_torsion_atom_site_label_2
_geom_torsion_atom_site_label_3
_geom_torsion_atom_site_label_4
_geom_torsion
_geom_torsion_site_symmetry_1
_geom_torsion_site_symmetry_2
_geom_torsion_site_symmetry_3
_geom_torsion_site_symmetry_4
_geom_torsion_publ_flag
C4 N1 C1 C20 175.5(7) . . . . ?
Sn1 N1 C1 C20 5.1(10) . . . . ?
C4 N1 C1 C2 -2.9(7) . . . . ?
Sn1 N1 C1 C2 -173.3(5) . . . . ?
N1 C1 C2 C3 2.4(8) . . . . ?
C20 C1 C2 C3 -176.1(7) . . . . ?
C1 C2 C3 C4 -0.9(9) . . . . ?
C1 N1 C4 C5 -174.6(6) . . . . ?
Sn1 N1 C4 C5 -4.2(9) . . . . ?
C1 N1 C4 C3 2.4(8) . . . . ?
Sn1 N1 C4 C3 172.8(5) . . . . ?
C2 C3 C4 N1 -0.9(8) . . . . ?
C2 C3 C4 C5 176.1(7) . . . . ?
N1 C4 C5 C6 -1.7(10) . . . . ?
C3 C4 C5 C6 -178.2(7) . . . . ?
N1 C4 C5 C21 177.4(6) . . . . ?
C3 C4 C5 C21 1.0(10) . . . . ?
C9 N2 C6 C5 -178.2(6) . . . . ?
Sn1 N2 C6 C5 3.5(9) . . . . ?
C9 N2 C6 C7 -1.7(7) . . . . ?
Sn1 N2 C6 C7 -179.9(4) . . . . ?
C4 C5 C6 N2 2.2(10) . . . . ?
C21 C5 C6 N2 -177.0(6) . . . . ?
C4 C5 C6 C7 -173.8(6) . . . . ?
C21 C5 C6 C7 7.0(9) . . . . ?
N2 C6 C7 C8 0.9(7) . . . . ?
C5 C6 C7 C8 177.5(6) . . . . ?
C6 C7 C8 C9 0.1(8) . . . . ?
C6 N2 C9 C10 -176.5(6) . . . . ?
Sn1 N2 C9 C10 1.7(9) . . . . ?
C6 N2 C9 C8 1.7(7) . . . . ?
Sn1 N2 C9 C8 -180.0(4) . . . . ?
C7 C8 C9 N2 -1.2(7) . . . . ?
C7 C8 C9 C10 177.1(6) . . . . ?
N2 C9 C10 C11 2.8(10) . . . . ?
C8 C9 C10 C11 -175.2(6) . . . . ?
N2 C9 C10 C27 -174.8(6) . . . . ?
C8 C9 C10 C27 7.2(9) . . . . ?
C14 N3 C11 C10 -174.2(6) . . . . ?
Sn1 N3 C11 C10 -2.0(9) . . . . ?
C14 N3 C11 C12 2.0(7) . . . . ?
Sn1 N3 C11 C12 174.3(4) . . . . ?
C9 C10 C11 N3 -2.7(10) . . . . ?
C27 C10 C11 N3 175.0(5) . . . . ?
C9 C10 C11 C12 -178.2(6) . . . . ?
C27 C10 C11 C12 -0.6(9) . . . . ?
N3 C11 C12 C13 -0.7(7) . . . . ?
C10 C11 C12 C13 175.5(6) . . . . ?
C11 C12 C13 C14 -0.8(7) . . . . ?
C11 N3 C14 C15 175.7(6) . . . . ?
Sn1 N3 C14 C15 3.3(9) . . . . ?
C11 N3 C14 C13 -2.5(7) . . . . ?
Sn1 N3 C14 C13 -174.9(4) . . . . ?
C12 C13 C14 N3 2.1(7) . . . . ?
C12 C13 C14 C15 -176.2(7) . . . . ?
N3 C14 C15 C16 0.2(12) . . . . ?
C13 C14 C15 C16 178.1(7) . . . . ?
N3 C14 C15 C33 -176.4(6) . . . . ?
C13 C14 C15 C33 1.5(10) . . . . ?
C19 N4 C16 C15 -179.9(7) . . . . ?
Sn1 N4 C16 C15 -2.8(10) . . . . ?
C19 N4 C16 C17 0.0(8) . . . . ?
Sn1 N4 C16 C17 177.1(5) . . . . ?
C14 C15 C16 N4 -0.5(12) . . . . ?
C33 C15 C16 N4 176.1(6) . . . . ?
C14 C15 C16 C17 179.6(7) . . . . ?
C33 C15 C16 C17 -3.8(11) . . . . ?
N4 C16 C17 C18 0.1(8) . . . . ?
C15 C16 C17 C18 -180.0(7) . . . . ?
C16 C17 C18 C19 -0.3(9) . . . . ?
C16 N4 C19 C18 -0.2(8) . . . . ?
Sn1 N4 C19 C18 -177.2(4) . . . . ?
C16 N4 C19 C20 178.6(6) . . . . ?
Sn1 N4 C19 C20 1.6(10) . . . . ?
C17 C18 C19 N4 0.3(8) . . . . ?
C17 C18 C19 C20 -178.5(7) . . . . ?
N1 C1 C20 C19 -1.4(12) . . . . ?
C2 C1 C20 C19 176.8(7) . . . . ?
N1 C1 C20 C39 178.6(6) . . . . ?
C2 C1 C20 C39 -3.1(11) . . . . ?
N4 C19 C20 C1 -2.3(11) . . . . ?
C18 C19 C20 C1 176.3(7) . . . . ?
N4 C19 C20 C39 177.6(6) . . . . ?
C18 C19 C20 C39 -3.8(10) . . . . ?
C4 C5 C21 C26 -105.9(10) . . . . ?
C6 C5 C21 C26 73.4(10) . . . . ?
C4 C5 C21 C22 78.3(10) . . . . ?
C6 C5 C21 C22 -102.4(10) . . . . ?
C26 C21 C22 C23 4.7(19) . . . . ?
C5 C21 C22 C23 -179.4(11) . . . . ?
C21 C22 C23 C24 -2(2) . . . . ?
C22 C23 C24 C25 -0.1(18) . . . . ?
C22 C23 C24 I1 -179.5(9) . . . . ?
C23 C24 C25 C26 0(2) . . . . ?
I1 C24 C25 C26 179.3(11) . . . . ?
C22 C21 C26 C25 -4.8(19) . . . . ?
C5 C21 C26 C25 179.2(11) . . . . ?
C24 C25 C26 C21 3(2) . . . . ?
C9 C10 C27 C28 66.9(8) . . . . ?
C11 C10 C27 C28 -110.9(8) . . . . ?
C9 C10 C27 C32 -112.0(7) . . . . ?
C11 C10 C27 C32 70.2(8) . . . . ?
C32 C27 C28 C29 -2.8(12) . . . . ?
C10 C27 C28 C29 178.3(8) . . . . ?
C27 C28 C29 C30 2.2(13) . . . . ?
C28 C29 C30 C31 -0.1(12) . . . . ?
C28 C29 C30 I2 -179.1(7) . . . . ?
C29 C30 C31 C32 -1.2(11) . . . . ?
I2 C30 C31 C32 177.8(6) . . . . ?
C30 C31 C32 C27 0.6(12) . . . . ?
C28 C27 C32 C31 1.4(11) . . . . ?
C10 C27 C32 C31 -179.7(7) . . . . ?
C14 C15 C33 C38 -86.7(11) . . . . ?
C16 C15 C33 C38 96.3(11) . . . . ?
C14 C15 C33 C34 87.8(11) . . . . ?
C16 C15 C33 C34 -89.2(11) . . . . ?
C38 C33 C34 C35 -4.8(19) . . . . ?
C15 C33 C34 C35 -179.6(11) . . . . ?
C33 C34 C35 C36 2(2) . . . . ?
C34 C35 C36 C37 0(2) . . . . ?
C34 C35 C36 I3 -179.3(10) . . . . ?
C35 C36 C37 C38 0(2) . . . . ?
I3 C36 C37 C38 179.8(11) . . . . ?
C34 C33 C38 C37 5.2(19) . . . . ?
C15 C33 C38 C37 -179.9(12) . . . . ?
C36 C37 C38 C33 -3(2) . . . . ?
C1 C20 C39 C40 -69.1(9) . . . . ?
C19 C20 C39 C40 110.9(8) . . . . ?
C1 C20 C39 C44 108.2(9) . . . . ?
C19 C20 C39 C44 -71.8(9) . . . . ?
C44 C39 C40 C41 -1.0(13) . . . . ?
C20 C39 C40 C41 176.5(8) . . . . ?
C39 C40 C41 C42 0.9(14) . . . . ?
C40 C41 C42 C43 -1.9(13) . . . . ?
C40 C41 C42 I4 -179.2(7) . . . . ?
C41 C42 C43 C44 3.1(14) . . . . ?
I4 C42 C43 C44 -179.7(8) . . . . ?
C42 C43 C44 C39 -3.2(15) . . . . ?
C40 C39 C44 C43 2.1(14) . . . . ?
C20 C39 C44 C43 -175.3(8) . . . . ?
Sn1 O1 C45 O2 32.7(13) . . . . ?
Sn1 O1 C45 C46 -147.3(5) . . . . ?
O2 C45 C46 C47 52.3(10) . . . . ?
O1 C45 C46 C47 -127.7(7) . . . . ?
O2 C45 C46 C51 -124.1(8) . . . . ?
O1 C45 C46 C51 55.9(9) . . . . ?
C51 C46 C47 F1 179.7(11) . . . . ?
C45 C46 C47 F1 3.3(10) . . . . ?
C51 C46 C47 C48 0.0 . . . . ?
C45 C46 C47 C48 -176.3(7) . . . . ?
F1 C47 C48 C49 -179.7(11) . . . . ?
C46 C47 C48 C49 0.0 . . . . ?
C47 C48 C49 C50 0.0 . . . . ?
C48 C49 C50 F2 -179.9(10) . . . . ?
C48 C49 C50 C51 0.0 . . . . ?
F2 C50 C51 C46 179.9(10) . . . . ?
C49 C50 C51 C46 0.0 . . . . ?
C47 C46 C51 C50 0.0 . . . . ?
C45 C46 C51 C50 176.4(7) . . . . ?
Sn1 O3 C52 O4 -21.3(14) . . . . ?
Sn1 O3 C52 C53 162.4(5) . . . . ?
O4 C52 C53 C54 153.7(7) . . . . ?
O3 C52 C53 C54 -29.7(10) . . . . ?
O4 C52 C53 C58 -25.5(10) . . . . ?
O3 C52 C53 C58 151.1(6) . . . . ?
C58 C53 C54 F3 179.9(8) . . . . ?
C52 C53 C54 F3 0.7(9) . . . . ?
C58 C53 C54 C55 0.0 . . . . ?
C52 C53 C54 C55 -179.2(7) . . . . ?
F3 C54 C55 C56 -179.9(8) . . . . ?
C53 C54 C55 C56 0.0 . . . . ?
C54 C55 C56 C57 0.0 . . . . ?
C55 C56 C57 F4 179.6(10) . . . . ?
C55 C56 C57 C58 0.0 . . . . ?
F4 C57 C58 C53 -179.6(10) . . . . ?
C56 C57 C58 C53 0.0 . . . . ?
C54 C53 C58 C57 0.0 . . . . ?
C52 C53 C58 C57 179.2(6) . . . . ?
